data_2200132
loop_
_publ_author_name
'Sarkhel, Sanjay'
'Yadava, Umesh'
'Prakash, Prem'
'Jain, Girish K.'
'Singh, Satywan'
'Maulik, Prakash R.'

_publ_section_title
;
 Guggulsterone E, a lipid-lowering agent from <i>Commiphora mukul</i>
;
_journal_issue 3
_journal_name_full 'Acta Crystallographica Section E'
_journal_page_first o285
_journal_page_last o286
_journal_paper_doi 10.1107/S1600536801003142
_journal_volume 57
_journal_year 2001
_chemical_formula_moiety 'C21 H28 O2'
_chemical_formula_sum 'C21 H28 O2'
_chemical_formula_weight 312.44
_chemical_melting_point 169.0(10)
_chemical_name_common 'Guggulsterone E'
_chemical_name_systematic
;
4,17(20)-(cis)-pregnadiene-3,16-dione
;
_space_group_IT_number 4
_symmetry_cell_setting monoclinic
_symmetry_space_group_name_Hall 'P 2yb'
_symmetry_space_group_name_H-M 'P 1 21 1'
_cell_angle_alpha 90.00
_cell_angle_beta 94.862(12)
_cell_angle_gamma 90.00
_cell_formula_units_Z 4
_cell_length_a 7.4634(11)
_cell_length_b 13.747(2)
_cell_length_c 17.352(3)
_cell_measurement_reflns_used 50
_cell_measurement_temperature 293(2)
_cell_measurement_theta_max 12.3
_cell_measurement_theta_min 2.3
_cell_volume 1773.9(5)
_computing_cell_refinement XSCANS
_computing_data_collection 'XSCANS (Siemens, 1996)'
_computing_data_reduction XSCANS
_computing_molecular_graphics ' NRCVAX (Gabe et al., 1989) and ORTEP (Johnson, 1965)'
_computing_publication_material SHELXTL-NT
_computing_structure_refinement SHELXTL-NT
_computing_structure_solution 'SHELXTL-NT (Bruker, 1997)'
_diffrn_ambient_temperature 293(2)
_diffrn_measurement_device_type 'Bruker P4'
_diffrn_measurement_method \q-2\q
_diffrn_radiation_monochromator graphite
_diffrn_radiation_source 'fine-focus sealed tube'
_diffrn_radiation_type MoK\a
_diffrn_radiation_wavelength .71073
_diffrn_reflns_av_R_equivalents .0305
_diffrn_reflns_av_sigmaI/netI .0604
_diffrn_reflns_limit_h_max 8
_diffrn_reflns_limit_h_min -1
_diffrn_reflns_limit_k_max 1
_diffrn_reflns_limit_k_min -16
_diffrn_reflns_limit_l_max 20
_diffrn_reflns_limit_l_min -20
_diffrn_reflns_number 4388
_diffrn_reflns_theta_full 25.00
_diffrn_reflns_theta_max 25.00
_diffrn_reflns_theta_min 1.89
_diffrn_standards_decay_% 0
_diffrn_standards_interval_count 97
_diffrn_standards_interval_time 60
_diffrn_standards_number 3
_exptl_absorpt_coefficient_mu .073
_exptl_absorpt_correction_type none
_exptl_crystal_colour colourless
_exptl_crystal_density_diffrn 1.170
_exptl_crystal_density_method 'not measured'
_exptl_crystal_description needle
_exptl_crystal_F_000 680
_exptl_crystal_size_max .35
_exptl_crystal_size_mid .25
_exptl_crystal_size_min .20
_refine_diff_density_max .200
_refine_diff_density_min -.202
_refine_ls_abs_structure_details 'Flack (1983)'
_refine_ls_abs_structure_Flack -1(4)
_refine_ls_extinction_method none
_refine_ls_goodness_of_fit_ref .921
_refine_ls_hydrogen_treatment constr
_refine_ls_matrix_type full
_refine_ls_number_parameters 421
_refine_ls_number_reflns 3522
_refine_ls_number_restraints 1
_refine_ls_restrained_S_all .921
_refine_ls_R_factor_all .1106
_refine_ls_R_factor_gt .0633
_refine_ls_shift/su_max .000
_refine_ls_shift/su_mean .000
_refine_ls_structure_factor_coef Fsqd
_refine_ls_weighting_details 'calc w = 1/[\s^2^(Fo^2^)+(0.1494P)^2^+1.4424P] where P = (Fo^2^+2Fc^2^)/3'
_refine_ls_weighting_scheme calc
_refine_ls_wR_factor_ref .2367
_reflns_number_gt 2257
_reflns_number_total 3522
_reflns_threshold_expression I>2\s(I)
_cod_data_source_file cf6049.cif
_cod_data_source_block I
_cod_depositor_comments
;
The following automatic conversions were performed:
'_symmetry_cell_setting' value 'Monoclinic' changed to 'monoclinic'
according to '/home/saulius/struct/CIF-dictionaries/cif_core.dic'
dictionary named 'cif_core.dic' version 2.4.1 from 2010-06-29.

Automatic conversion script
Id: cif_fix_enum 1527 2010-12-29 10:47:43Z saulius 

The following automatic conversions were performed:

'_chemical_melting_point' value '168-170' was changed to '169.0(10)'
- the average value was taken and precision was estimated.

Automatic conversion script
Id: cif_fix_values 1646 2011-03-28 12:23:43Z adriana 

The following automatic conversions were performed:

'_chemical_melting_point' value '168-170' was changed to '169.0(10)'
- the average value was taken and precision was
estimated.

'_symmetry_cell_setting' value 'Monoclinic' changed to
'monoclinic' according to
/home/saulius/struct/CIF-dictionaries/cif_core.dic dictionary named
'cif_core.dic' version 2.4.1 from 2010-06-29.

Automatic conversion script
Id: cif_fix_values 1715 2011-07-08 13:25:40Z adriana 
;
_cod_original_cell_volume 1773.8(5)
_cod_original_sg_symbol_H-M 'P 21'
_cod_database_code 2200132
_cod_database_fobs_code 2200132

loop_
_symmetry_equiv_pos_as_xyz
'x, y, z'
'-x, y+1/2, -z'

loop_
_atom_site_label
_atom_site_fract_x
_atom_site_fract_y
_atom_site_fract_z
_atom_site_U_iso_or_equiv
_atom_site_adp_type
_atom_site_calc_flag
_atom_site_refinement_flags
_atom_site_occupancy
_atom_site_disorder_assembly
_atom_site_disorder_group
_atom_site_type_symbol
C1 .1816(10) .7886(6) .7295(4) .0565(18) Uani d . 1 . . C
H1A .0856 .7895 .6882 .068 Uiso calc R 1 . . H
H1B .1541 .7380 .7656 .068 Uiso calc R 1 . . H
C2 .1855(11) .8856(6) .7708(4) .063(2) Uani d . 1 . . C
H2A .1902 .9374 .7331 .075 Uiso calc R 1 . . H
H2B .0753 .8932 .7961 .075 Uiso calc R 1 . . H
C3 .3441(13) .8951(6) .8304(4) .071(2) Uani d . 1 . . C
C4 .5048(11) .8412(7) .8150(5) .068(2) Uani d . 1 . . C
H4 .6047 .8473 .8505 .081 Uiso calc R 1 . . H
C5 .5204(8) .7839(6) .7542(4) .0484(16) Uani d . 1 . . C
C6 .6961(10) .7412(7) .7382(5) .072(2) Uani d . 1 . . C
H6A .7800 .7492 .7836 .086 Uiso calc R 1 . . H
H6B .7433 .7767 .6961 .086 Uiso calc R 1 . . H
C7 .6847(9) .6335(6) .7172(5) .062(2) Uani d . 1 . . C
H7A .6578 .5962 .7622 .074 Uiso calc R 1 . . H
H7B .8000 .6118 .7017 .074 Uiso calc R 1 . . H
C8 .5387(8) .6148(5) .6509(4) .0428(16) Uani d . 1 . . C
H8 .5699 .6494 .6045 .051 Uiso calc R 1 . . H
C9 .3583(8) .6532(5) .6749(4) .0391(14) Uani d . 1 . . C
H9 .3352 .6183 .7223 .047 Uiso calc R 1 . . H
C10 .3575(8) .7631(5) .6953(4) .0422(15) Uani d . 1 . . C
C11 .2015(8) .6266(5) .6142(4) .0473(17) Uani d . 1 . . C
H11A .0884 .6439 .6344 .057 Uiso calc R 1 . . H
H11B .2124 .6647 .5677 .057 Uiso calc R 1 . . H
C12 .1980(8) .5186(5) .5932(4) .0490(17) Uani d . 1 . . C
H12A .1700 .4810 .6379 .059 Uiso calc R 1 . . H
H12B .1034 .5072 .5523 .059 Uiso calc R 1 . . H
C13 .3734(8) .4840(5) .5669(4) .0406(15) Uani d . 1 . . C
C14 .5201(7) .5081(5) .6333(4) .0407(15) Uani d . 1 . . C
H14 .4771 .4789 .6798 .049 Uiso calc R 1 . . H
C15 .6806(9) .4463(6) .6148(4) .0559(19) Uani d . 1 . . C
H15A .7487 .4776 .5765 .067 Uiso calc R 1 . . H
H15B .7598 .4333 .6609 .067 Uiso calc R 1 . . H
C16 .5906(11) .3540(6) .5832(4) .060(2) Uani d . 1 . . C
C17 .4013(10) .3753(5) .5586(4) .0486(17) Uani d . 1 . . C
C18 .2919(12) .3046(6) .5319(4) .061(2) Uani d . 1 . . C
H18 .3404 .2422 .5344 .073 Uiso calc R 1 . . H
C19 .1031(13) .3116(7) .4985(5) .087(3) Uani d . 1 . . C
H19A .0238 .3045 .5390 .130 Uiso calc R 1 . . H
H19B .0793 .2611 .4609 .130 Uiso calc R 1 . . H
H19C .0838 .3739 .4742 .130 Uiso calc R 1 . . H
C20 .3779(13) .8276(6) .6235(4) .075(3) Uani d . 1 . . C
H20A .3689 .8949 .6375 .112 Uiso calc R 1 . . H
H20B .2845 .8121 .5839 .112 Uiso calc R 1 . . H
H20C .4931 .8159 .6044 .112 Uiso calc R 1 . . H
C21 .4116(11) .5306(6) .4891(4) .061(2) Uani d . 1 . . C
H21A .3417 .4983 .4477 .091 Uiso calc R 1 . . H
H21B .5371 .5243 .4818 .091 Uiso calc R 1 . . H
H21C .3798 .5983 .4894 .091 Uiso calc R 1 . . H
O1 .3400(11) .9490(6) .8865(4) .113(3) Uani d . 1 . . O
O2 .6718(9) .2766(5) .5802(4) .0865(19) Uani d . 1 . . O
C31 -.0048(10) .2322(6) .7183(4) .0568(19) Uani d . 1 . . C
H31A -.1165 .2497 .7396 .068 Uiso calc R 1 . . H
H31B .0239 .2836 .6831 .068 Uiso calc R 1 . . H
C32 -.0335(10) .1371(6) .6725(5) .064(2) Uani d . 1 . . C
H32A -.0776 .0871 .7055 .076 Uiso calc R 1 . . H
H32B -.1228 .1471 .6292 .076 Uiso calc R 1 . . H
C33 .1420(12) .1047(6) .6430(5) .066(2) Uani d . 1 . . C
C34 .3048(11) .1251(6) .6894(5) .062(2) Uani d . 1 . . C
H34 .4121 .1011 .6734 .075 Uiso calc R 1 . . H
C35 .3106(9) .1770(5) .7550(4) .0525(18) Uani d . 1 . . C
C36 .4773(9) .1844(6) .8060(5) .063(2) Uani d . 1 . . C
H36A .5743 .1550 .7804 .076 Uiso calc R 1 . . H
H36B .4632 .1475 .8527 .076 Uiso calc R 1 . . H
C37 .5307(9) .2899(7) .8288(4) .060(2) Uani d . 1 . . C
H37A .6353 .2894 .8660 .072 Uiso calc R 1 . . H
H37B .5612 .3255 .7834 .072 Uiso calc R 1 . . H
C38 .3728(8) .3396(5) .8641(4) .0475(17) Uani d . 1 . . C
H38 .3515 .3072 .9128 .057 Uiso calc R 1 . . H
C39 .1998(8) .3340(5) .8083(4) .0437(16) Uani d . 1 . . C
H39 .2286 .3663 .7606 .052 Uiso calc R 1 . . H
C40 .1453(8) .2271(5) .7848(4) .0442(16) Uani d . 1 . . C
C41 .0478(8) .3928(6) .8385(4) .0532(18) Uani d . 1 . . C
H41A .0088 .3601 .8837 .064 Uiso calc R 1 . . H
H41B -.0529 .3930 .7994 .064 Uiso calc R 1 . . H
C42 .0940(10) .4989(6) .8605(4) .0550(18) Uani d . 1 . . C
H42A .1164 .5354 .8145 .066 Uiso calc R 1 . . H
H42B -.0066 .5287 .8834 .066 Uiso calc R 1 . . H
C43 .2589(9) .5017(6) .9174(4) .0493(17) Uani d . 1 . . C
C44 .4137(9) .4481(6) .8801(4) .0532(18) Uani d . 1 . . C
H44 .4185 .4779 .8290 .064 Uiso calc R 1 . . H
C45 .5892(10) .4783(7) .9261(5) .064(2) Uani d . 1 . . C
H45A .6094 .4414 .9737 .076 Uiso calc R 1 . . H
H45B .6917 .4706 .8958 .076 Uiso calc R 1 . . H
C46 .5524(11) .5838(7) .9419(4) .071(2) Uani d . 1 . . C
C47 .3530(11) .6003(6) .9359(4) .059(2) Uani d . 1 . . C
C48 .2849(11) .6891(7) .9477(4) .065(2) Uani d . 1 . . C
H48 .3697 .7381 .9577 .078 Uiso calc R 1 . . H
C49 .0969(12) .7203(7) .9472(5) .080(3) Uani d . 1 . . C
H49A .0568 .7450 .8970 .120 Uiso calc R 1 . . H
H49B .0873 .7705 .9852 .120 Uiso calc R 1 . . H
H49C .0236 .6659 .9593 .120 Uiso calc R 1 . . H
C50 .0823(11) .1704(6) .8531(4) .064(2) Uani d . 1 . . C
H50A -.0405 .1868 .8598 .095 Uiso calc R 1 . . H
H50B .1564 .1868 .8992 .095 Uiso calc R 1 . . H
H50C .0913 .1019 .8434 .095 Uiso calc R 1 . . H
C51 .2240(12) .4579(7) .9977(4) .073(2) Uani d . 1 . . C
H51A .1321 .4948 1.0199 .110 Uiso calc R 1 . . H
H51B .3328 .4604 1.0314 .110 Uiso calc R 1 . . H
H51C .1856 .3915 .9912 .110 Uiso calc R 1 . . H
O31 .1349(10) .0565(5) .5829(4) .098(2) Uani d . 1 . . O
O32 .6673(8) .6438(6) .9587(4) .093(2) Uani d . 1 . . O

loop_
_atom_site_aniso_label
_atom_site_aniso_U_11
_atom_site_aniso_U_22
_atom_site_aniso_U_33
_atom_site_aniso_U_12
_atom_site_aniso_U_13
_atom_site_aniso_U_23
C1 .061(4) .052(4) .057(4) .011(4) .008(3) -.002(4)
C2 .076(5) .051(5) .063(4) .006(4) .022(4) -.007(4)
C3 .111(7) .057(5) .044(4) .006(5) -.002(4) -.005(4)
C4 .063(5) .074(6) .065(5) -.013(5) -.003(4) -.024(4)
C5 .044(4) .051(4) .049(4) -.004(3) -.002(3) -.004(3)
C6 .052(4) .081(6) .082(5) -.016(4) .001(4) -.037(5)
C7 .045(4) .068(5) .072(5) .000(4) .003(3) -.019(4)
C8 .029(3) .051(4) .049(4) -.002(3) .006(3) -.003(3)
C9 .039(3) .040(4) .038(3) -.001(3) -.001(3) -.001(3)
C10 .044(3) .040(4) .044(3) .006(3) .007(3) -.003(3)
C11 .032(3) .049(4) .061(4) .006(3) .006(3) -.008(4)
C12 .038(3) .056(4) .053(4) -.006(3) .002(3) -.010(3)
C13 .039(3) .043(4) .038(3) -.004(3) -.003(3) .005(3)
C14 .028(3) .053(4) .041(3) -.002(3) .000(3) -.001(3)
C15 .042(4) .059(5) .065(4) .005(4) -.003(3) .000(4)
C16 .078(5) .045(5) .057(4) .014(4) .007(4) -.001(4)
C17 .066(5) .035(4) .046(4) .002(4) .015(3) .004(3)
C18 .082(6) .043(4) .061(4) -.004(4) .020(4) -.003(4)
C19 .108(7) .068(6) .085(6) -.036(6) .011(5) -.021(5)
C20 .126(8) .047(5) .054(4) -.004(5) .026(5) .004(4)
C21 .085(5) .053(5) .044(4) .008(4) .010(4) .004(3)
O1 .154(6) .114(6) .067(4) .040(5) -.008(4) -.049(4)
O2 .104(5) .054(4) .100(4) .032(4) -.005(4) -.008(3)
C31 .056(4) .050(4) .064(4) .011(4) .003(4) -.001(4)
C32 .056(4) .058(5) .072(5) -.010(4) -.020(4) -.003(4)
C33 .082(6) .053(5) .062(5) .011(4) .002(4) .000(4)
C34 .065(5) .055(5) .067(5) .015(4) .008(4) .004(4)
C35 .047(4) .050(4) .060(4) .006(3) -.002(3) .010(4)
C36 .044(4) .064(5) .081(5) .018(4) .001(4) -.003(4)
C37 .038(4) .071(5) .071(5) .002(4) -.001(3) .005(4)
C38 .034(3) .056(4) .052(4) .000(3) .002(3) .003(3)
C39 .034(3) .051(4) .045(3) .005(3) -.003(3) .007(3)
C40 .037(3) .049(4) .046(3) .006(3) -.005(3) .002(3)
C41 .033(3) .062(5) .063(4) -.003(3) -.005(3) -.001(4)
C42 .054(4) .054(5) .057(4) .004(4) .004(3) .002(4)
C43 .050(4) .058(5) .040(3) -.006(4) .005(3) -.002(3)
C44 .048(4) .066(5) .046(3) -.007(4) .006(3) .002(4)
C45 .048(4) .076(6) .068(5) .000(4) .012(3) -.006(4)
C46 .073(5) .084(7) .055(4) -.035(5) .007(4) -.013(4)
C47 .070(5) .069(6) .039(4) -.021(4) .009(3) -.005(4)
C48 .070(5) .074(6) .051(4) -.016(5) .010(4) -.012(4)
C49 .093(6) .077(7) .074(5) -.012(6) .036(5) -.011(5)
C50 .066(5) .061(5) .064(4) -.004(4) .007(4) .005(4)
C51 .085(6) .080(6) .058(4) -.015(5) .025(4) .000(4)
O31 .128(5) .088(5) .075(4) .016(4) -.009(4) -.032(4)
O32 .079(4) .089(5) .107(5) -.023(4) -.015(3) -.012(4)

loop_
_atom_type_symbol
_atom_type_description
_atom_type_scat_dispersion_real
_atom_type_scat_dispersion_imag
_atom_type_scat_source
C C .0033 .0016 'International Tables Vol C Tables 4.2.6.8 and 6.1.1.4'
H H .0000 .0000 'International Tables Vol C Tables 4.2.6.8 and 6.1.1.4'
O O .0106 .0060 'International Tables Vol C Tables 4.2.6.8 and 6.1.1.4'

loop_
_geom_angle_atom_site_label_1
_geom_angle_atom_site_label_2
_geom_angle_atom_site_label_3
_geom_angle
C2 C1 C10 113.8(6)
C2 C1 H1A 108.8
C10 C1 H1A 108.8
C2 C1 H1B 108.8
C10 C1 H1B 108.8
H1A C1 H1B 107.7
C3 C2 C1 112.6(7)
C3 C2 H2A 109.1
C1 C2 H2A 109.1
C3 C2 H2B 109.1
C1 C2 H2B 109.1
H2A C2 H2B 107.8
O1 C3 C4 122.1(8)
O1 C3 C2 121.7(8)
C4 C3 C2 116.2(6)
C5 C4 C3 125.3(7)
C5 C4 H4 117.4
C3 C4 H4 117.4
C4 C5 C6 121.4(6)
C4 C5 C10 121.1(6)
C6 C5 C10 117.5(6)
C5 C6 C7 113.3(6)
C5 C6 H6A 108.9
C7 C6 H6A 108.9
C5 C6 H6B 108.9
C7 C6 H6B 108.9
H6A C6 H6B 107.7
C6 C7 C8 111.3(7)
C6 C7 H7A 109.4
C8 C7 H7A 109.4
C6 C7 H7B 109.4
C8 C7 H7B 109.4
H7A C7 H7B 108.0
C14 C8 C9 108.8(5)
C14 C8 C7 111.3(6)
C9 C8 C7 108.8(5)
C14 C8 H8 109.3
C9 C8 H8 109.3
C7 C8 H8 109.3
C8 C9 C11 111.3(5)
C8 C9 C10 114.6(5)
C11 C9 C10 111.5(5)
C8 C9 H9 106.2
C11 C9 H9 106.2
C10 C9 H9 106.2
C1 C10 C5 110.8(5)
C1 C10 C20 109.1(6)
C5 C10 C20 107.5(6)
C1 C10 C9 109.4(6)
C5 C10 C9 108.2(5)
C20 C10 C9 111.8(5)
C12 C11 C9 112.8(5)
C12 C11 H11A 109.0
C9 C11 H11A 109.0
C12 C11 H11B 109.0
C9 C11 H11B 109.0
H11A C11 H11B 107.8
C13 C12 C11 112.5(6)
C13 C12 H12A 109.1
C11 C12 H12A 109.1
C13 C12 H12B 109.1
C11 C12 H12B 109.1
H12A C12 H12B 107.8
C12 C13 C17 118.1(6)
C12 C13 C21 111.4(6)
C17 C13 C21 106.8(6)
C12 C13 C14 106.6(5)
C17 C13 C14 100.8(5)
C21 C13 C14 112.9(5)
C8 C14 C15 121.7(6)
C8 C14 C13 113.9(5)
C15 C14 C13 104.0(5)
C8 C14 H14 105.3
C15 C14 H14 105.3
C13 C14 H14 105.3
C16 C15 C14 102.1(6)
C16 C15 H15A 111.3
C14 C15 H15A 111.3
C16 C15 H15B 111.3
C14 C15 H15B 111.3
H15A C15 H15B 109.2
O2 C16 C17 128.8(8)
O2 C16 C15 122.4(7)
C17 C16 C15 108.9(6)
C18 C17 C16 120.2(7)
C18 C17 C13 132.0(7)
C16 C17 C13 107.7(6)
C17 C18 C19 128.7(8)
C17 C18 H18 115.7
C19 C18 H18 115.7
C18 C19 H19A 109.5
C18 C19 H19B 109.5
H19A C19 H19B 109.5
C18 C19 H19C 109.5
H19A C19 H19C 109.5
H19B C19 H19C 109.5
C10 C20 H20A 109.5
C10 C20 H20B 109.5
H20A C20 H20B 109.5
C10 C20 H20C 109.5
H20A C20 H20C 109.5
H20B C20 H20C 109.5
C13 C21 H21A 109.5
C13 C21 H21B 109.5
H21A C21 H21B 109.5
C13 C21 H21C 109.5
H21A C21 H21C 109.5
H21B C21 H21C 109.5
C32 C31 C40 114.2(6)
C32 C31 H31A 108.7
C40 C31 H31A 108.7
C32 C31 H31B 108.7
C40 C31 H31B 108.7
H31A C31 H31B 107.6
C33 C32 C31 109.8(6)
C33 C32 H32A 109.7
C31 C32 H32A 109.7
C33 C32 H32B 109.7
C31 C32 H32B 109.7
H32A C32 H32B 108.2
O31 C33 C34 123.8(8)
O31 C33 C32 117.9(8)
C34 C33 C32 118.1(7)
C35 C34 C33 123.3(7)
C35 C34 H34 118.4
C33 C34 H34 118.4
C34 C35 C36 120.9(7)
C34 C35 C40 123.7(6)
C36 C35 C40 115.3(6)
C35 C36 C37 114.0(6)
C35 C36 H36A 108.8
C37 C36 H36A 108.8
C35 C36 H36B 108.8
C37 C36 H36B 108.8
H36A C36 H36B 107.6
C38 C37 C36 109.2(6)
C38 C37 H37A 109.8
C36 C37 H37A 109.8
C38 C37 H37B 109.8
C36 C37 H37B 109.8
H37A C37 H37B 108.3
C37 C38 C44 110.8(6)
C37 C38 C39 110.9(6)
C44 C38 C39 107.6(5)
C37 C38 H38 109.1
C44 C38 H38 109.1
C39 C38 H38 109.1
C41 C39 C38 111.4(5)
C41 C39 C40 113.7(5)
C38 C39 C40 113.1(5)
C41 C39 H39 105.9
C38 C39 H39 105.9
C40 C39 H39 105.9
C50 C40 C31 110.6(6)
C50 C40 C35 109.9(6)
C31 C40 C35 108.7(5)
C50 C40 C39 111.5(6)
C31 C40 C39 107.9(5)
C35 C40 C39 108.0(6)
C39 C41 C42 115.5(6)
C39 C41 H41A 108.4
C42 C41 H41A 108.4
C39 C41 H41B 108.4
C42 C41 H41B 108.4
H41A C41 H41B 107.5
C43 C42 C41 109.8(6)
C43 C42 H42A 109.7
C41 C42 H42A 109.7
C43 C42 H42B 109.7
C41 C42 H42B 109.7
H42A C42 H42B 108.2
C42 C43 C47 119.2(7)
C42 C43 C44 108.0(6)
C47 C43 C44 99.3(6)
C42 C43 C51 112.7(6)
C47 C43 C51 105.1(6)
C44 C43 C51 112.0(7)
C45 C44 C38 120.2(6)
C45 C44 C43 106.7(6)
C38 C44 C43 112.9(6)
C45 C44 H44 105.3
C38 C44 H44 105.3
C43 C44 H44 105.3
C46 C45 C44 101.3(7)
C46 C45 H45A 111.5
C44 C45 H45A 111.5
C46 C45 H45B 111.5
C44 C45 H45B 111.5
H45A C45 H45B 109.3
O32 C46 C47 126.4(9)
O32 C46 C45 124.4(8)
C47 C46 C45 109.1(7)
C48 C47 C46 120.8(7)
C48 C47 C43 131.0(7)
C46 C47 C43 108.2(7)
C47 C48 C49 129.7(8)
C47 C48 H48 115.1
C49 C48 H48 115.1
C48 C49 H49A 109.5
C48 C49 H49B 109.5
H49A C49 H49B 109.5
C48 C49 H49C 109.5
H49A C49 H49C 109.5
H49B C49 H49C 109.5
C40 C50 H50A 109.5
C40 C50 H50B 109.5
H50A C50 H50B 109.5
C40 C50 H50C 109.5
H50A C50 H50C 109.5
H50B C50 H50C 109.5
C43 C51 H51A 109.5
C43 C51 H51B 109.5
H51A C51 H51B 109.5
C43 C51 H51C 109.5
H51A C51 H51C 109.5
H51B C51 H51C 109.5

loop_
_geom_bond_atom_site_label_1
_geom_bond_atom_site_label_2
_geom_bond_site_symmetry_2
_geom_bond_distance
_geom_bond_publ_flag
C1 C2 . 1.513(11) ?
C1 C10 . 1.526(9) ?
C1 H1A . .970 ?
C1 H1B . .970 ?
C2 C3 . 1.510(11) ?
C2 H2A . .970 ?
C2 H2B . .970 ?
C3 O1 . 1.227(9) ?
C3 C4 . 1.453(12) ?
C4 C5 . 1.330(10) ?
C4 H4 . .930 ?
C5 C6 . 1.484(10) ?
C5 C10 . 1.546(9) ?
C6 C7 . 1.525(12) ?
C6 H6A . .970 ?
C6 H6B . .970 ?
C7 C8 . 1.537(9) ?
C7 H7A . .970 ?
C7 H7B . .970 ?
C8 C14 . 1.503(10) ?
C8 C9 . 1.536(8) ?
C8 H8 . .980 ?
C9 C11 . 1.551(9) ?
C9 C10 . 1.552(9) ?
C9 H9 . .980 ?
C10 C20 . 1.549(10) ?
C11 C12 . 1.530(10) ?
C11 H11A . .970 ?
C11 H11B . .970 ?
C12 C13 . 1.499(9) ?
C12 H12A . .970 ?
C12 H12B . .970 ?
C13 C17 . 1.517(10) ?
C13 C21 . 1.543(9) ?
C13 C14 . 1.556(8) ?
C14 C15 . 1.524(10) ?
C14 H14 . .980 ?
C15 C16 . 1.518(11) ?
C15 H15A . .970 ?
C15 H15B . .970 ?
C16 O2 . 1.228(9) ?
C16 C17 . 1.470(11) ?
C17 C18 . 1.328(10) ?
C18 C19 . 1.480(12) ?
C18 H18 . .930 ?
C19 H19A . .960 ?
C19 H19B . .960 ?
C19 H19C . .960 ?
C20 H20A . .960 ?
C20 H20B . .960 ?
C20 H20C . .960 ?
C21 H21A . .960 ?
C21 H21B . .960 ?
C21 H21C . .960 ?
C31 C32 . 1.536(11) ?
C31 C40 . 1.540(9) ?
C31 H31A . .970 ?
C31 H31B . .970 ?
C32 C33 . 1.513(11) ?
C32 H32A . .970 ?
C32 H32B . .970 ?
C33 O31 . 1.233(10) ?
C33 C34 . 1.428(11) ?
C34 C35 . 1.340(10) ?
C34 H34 . .930 ?
C35 C36 . 1.468(10) ?
C35 C40 . 1.541(9) ?
C36 C37 . 1.546(11) ?
C36 H36A . .970 ?
C36 H36B . .970 ?
C37 C38 . 1.534(9) ?
C37 H37A . .970 ?
C37 H37B . .970 ?
C38 C44 . 1.542(11) ?
C38 C39 . 1.548(9) ?
C38 H38 . .980 ?
C39 C41 . 1.522(10) ?
C39 C40 . 1.570(10) ?
C39 H39 . .980 ?
C40 C50 . 1.526(10) ?
C41 C42 . 1.539(11) ?
C41 H41A . .970 ?
C41 H41B . .970 ?
C42 C43 . 1.511(10) ?
C42 H42A . .970 ?
C42 H42B . .970 ?
C43 C47 . 1.548(11) ?
C43 C44 . 1.557(10) ?
C43 C51 . 1.560(10) ?
C44 C45 . 1.532(10) ?
C44 H44 . .980 ?
C45 C46 . 1.506(13) ?
C45 H45A . .970 ?
C45 H45B . .970 ?
C46 O32 . 1.207(10) ?
C46 C47 . 1.500(12) ?
C47 C48 . 1.345(12) ?
C48 C49 . 1.466(12) ?
C48 H48 . .930 ?
C49 H49A . .960 ?
C49 H49B . .960 ?
C49 H49C . .960 ?
C50 H50A . .960 ?
C50 H50B . .960 ?
C50 H50C . .960 ?
C51 H51A . .960 ?
C51 H51B . .960 ?
C51 H51C . .960 ?

loop_
_geom_hbond_atom_site_label_D
_geom_hbond_atom_site_label_H
_geom_hbond_atom_site_label_A
_geom_hbond_site_symmetry_A
_geom_hbond_distance_DH
_geom_hbond_distance_HA
_geom_hbond_distance_DA
_geom_hbond_angle_DHA
_geom_hbond_publ_flag
C21 H21C O2 2_656 .96 2.745 3.625(10) 153 yes
C21 H21B O31 2_656 .96 2.813 3.723(10) 159 yes
C32 H32B O2 1_455 .97 2.453 3.237(10) 138 yes
C45 H45A O1 2_647 .97 2.425 3.274(11) 146 yes
C50 H50B O32 2_647 .96 2.759 3.641(10) 153 yes
C51 H51B O1 2_647 .96 2.725 3.678(12) 172 yes

loop_
_geom_torsion_atom_site_label_1
_geom_torsion_atom_site_label_2
_geom_torsion_atom_site_label_3
_geom_torsion_atom_site_label_4
_geom_torsion
_geom_torsion_publ_flag
C10 C1 C2 C3 -52.0(8) yes
C1 C2 C3 O1 -154.1(9) ?
C1 C2 C3 C4 29.3(10) yes
O1 C3 C4 C5 -177.9(9) ?
C2 C3 C4 C5 -1.3(13) yes
C3 C4 C5 C6 172.5(8) ?
C3 C4 C5 C10 -4.6(13) yes
C4 C5 C6 C7 134.8(8) ?
C10 C5 C6 C7 -48.0(10) yes
C5 C6 C7 C8 52.5(9) yes
C6 C7 C8 C14 -176.7(6) ?
C6 C7 C8 C9 -56.8(8) yes
C14 C8 C9 C11 -52.5(7) ?
C7 C8 C9 C11 -173.9(6) ?
C14 C8 C9 C10 179.7(5) ?
C7 C8 C9 C10 58.3(7) yes
C2 C1 C10 C5 45.3(8) yes
C2 C1 C10 C20 -72.9(8) yes
C2 C1 C10 C9 164.5(6) ?
C4 C5 C10 C1 -17.5(10) yes
C6 C5 C10 C1 165.3(7) ?
C4 C5 C10 C20 101.7(8) ?
C6 C5 C10 C20 -75.5(8) ?
C4 C5 C10 C9 -137.4(7) ?
C6 C5 C10 C9 45.3(8) yes
C8 C9 C10 C1 -171.6(5) ?
C11 C9 C10 C1 60.8(7) ?
C8 C9 C10 C5 -50.8(7) yes
C11 C9 C10 C5 -178.4(5) ?
C8 C9 C10 C20 67.4(8) ?
C11 C9 C10 C20 -60.2(8) ?
C8 C9 C11 C12 50.9(8) ?
C10 C9 C11 C12 -179.7(6) ?
C9 C11 C12 C13 -54.5(8) ?
C11 C12 C13 C17 168.8(6) ?
C11 C12 C13 C21 -67.0(8) yes
C11 C12 C13 C14 56.5(7) ?
C9 C8 C14 C15 -174.3(6) ?
C7 C8 C14 C15 -54.5(8) ?
C9 C8 C14 C13 59.8(7) ?
C7 C8 C14 C13 179.7(5) ?
C12 C13 C14 C8 -61.4(7) ?
C17 C13 C14 C8 174.7(5) ?
C21 C13 C14 C8 61.2(7) ?
C12 C13 C14 C15 163.9(6) ?
C17 C13 C14 C15 40.0(6) yes
C21 C13 C14 C15 -73.5(7) ?
C8 C14 C15 C16 -167.1(6) ?
C13 C14 C15 C16 -36.8(7) yes
C14 C15 C16 O2 -160.5(7) ?
C14 C15 C16 C17 19.7(8) yes
O2 C16 C17 C18 3.2(12) ?
C15 C16 C17 C18 -177.1(6) ?
O2 C16 C17 C13 -174.2(8) ?
C15 C16 C17 C13 5.6(8) yes
C12 C13 C17 C18 39.7(11) ?
C21 C13 C17 C18 -86.7(9) ?
C14 C13 C17 C18 155.3(7) ?
C12 C13 C17 C16 -143.3(6) ?
C21 C13 C17 C16 90.3(7) ?
C14 C13 C17 C16 -27.8(6) yes
C16 C17 C18 C19 -174.5(7) yes
C13 C17 C18 C19 2.1(13) ?
C40 C31 C32 C33 -54.8(9) yes
C31 C32 C33 O31 -151.6(8) ?
C31 C32 C33 C34 33.3(10) yes
O31 C33 C34 C35 -179.5(9) ?
C32 C33 C34 C35 -4.6(12) yes
C33 C34 C35 C36 171.5(8) ?
C33 C34 C35 C40 -4.7(12) yes
C34 C35 C36 C37 129.3(8) ?
C40 C35 C36 C37 -54.2(9) yes
C35 C36 C37 C38 54.4(9) yes
C36 C37 C38 C44 -174.3(6) ?
C36 C37 C38 C39 -54.9(8) yes
C37 C38 C39 C41 -173.6(6) ?
C44 C38 C39 C41 -52.2(7) ?
C37 C38 C39 C40 56.8(8) yes
C44 C38 C39 C40 178.2(6) ?
C32 C31 C40 C50 -75.4(8) yes
C32 C31 C40 C35 45.4(8) yes
C32 C31 C40 C39 162.4(6) ?
C34 C35 C40 C50 105.4(8) ?
C36 C35 C40 C50 -70.9(8) ?
C34 C35 C40 C31 -15.8(10) yes
C36 C35 C40 C31 167.8(6) ?
C34 C35 C40 C39 -132.7(7) ?
C36 C35 C40 C39 50.9(8) yes
C41 C39 C40 C50 -59.5(7) ?
C38 C39 C40 C50 68.9(7) ?
C41 C39 C40 C31 62.2(7) ?
C38 C39 C40 C31 -169.4(5) ?
C41 C39 C40 C35 179.6(5) ?
C38 C39 C40 C35 -52.0(7) yes
C38 C39 C41 C42 52.1(8) ?
C40 C39 C41 C42 -178.6(6) ?
C39 C41 C42 C43 -54.2(8) ?
C41 C42 C43 C47 168.3(6) ?
C41 C42 C43 C44 56.2(8) ?
C41 C42 C43 C51 -68.0(8) yes
C37 C38 C44 C45 -51.6(9) ?
C39 C38 C44 C45 -173.0(6) ?
C37 C38 C44 C43 -179.0(6) ?
C39 C38 C44 C43 59.6(7) ?
C42 C43 C44 C45 163.0(6) ?
C47 C43 C44 C45 38.1(7) yes
C51 C43 C44 C45 -72.4(8) ?
C42 C43 C44 C38 -62.8(8) ?
C47 C43 C44 C38 172.3(6) ?
C51 C43 C44 C38 61.8(8) ?
C38 C44 C45 C46 -168.2(6) ?
C43 C44 C45 C46 -38.0(8) yes
C44 C45 C46 O32 -159.7(8) ?
C44 C45 C46 C47 22.2(8) yes
O32 C46 C47 C48 1.7(13) ?
C45 C46 C47 C48 179.8(7) ?
O32 C46 C47 C43 -176.9(8) ?
C45 C46 C47 C43 1.2(8) yes
C42 C43 C47 C48 41.4(11) ?
C44 C43 C47 C48 158.1(8) ?
C51 C43 C47 C48 -86.0(10) ?
C42 C43 C47 C46 -140.2(6) ?
C44 C43 C47 C46 -23.5(7) yes
C51 C43 C47 C46 92.4(7) ?
C46 C47 C48 C49 -177.8(7) yes
C43 C47 C48 C49 .4(14) ?
C16 C17 C18 C19 -174.5(7) ?
C46 C47 C48 C49 -177.8(7) ?
H9 C9 C8 H8 -178.0 yes
H39 C39 C38 H38 -179.1 yes
C21 C13 C14 H14 176.0 yes
C51 C43 C44 H44 176.1 yes

loop_
_cod_related_entry_id
_cod_related_entry_database
_cod_related_entry_code
1 ChemSpider 4944297
